data_4114293
loop_
_publ_author_name
'Joseph D. Rule'
'Scott R. Wilson'
'Jeffrey S. Moore'

_publ_contact_author
; 
Jeffrey S. Moore 
University of Illinois 
Department of Chemistry
470B Roger Adams Lab 
600 South Mathews Avenue 
Urbana, Illinois  61801 
USA 
;
_publ_contact_author_email moore@scs.uiuc.edu
_publ_contact_author_fax '1  217 244 8068'
_publ_contact_author_phone '1  217 244 4024'
_publ_section_title
;
 Radical Polymerization Initiated by Bergman Cyclization
;
_journal_name_full 'Journal of the American Chemical Society'
_journal_page_first 12992
_journal_page_last 12993
_journal_paper_doi 10.1021/ja0359198
_journal_volume 125
_journal_year 2003
_chemical_formula_moiety 'C20 H18 Cl6'
_chemical_formula_sum 'C20 H18 Cl6'
_chemical_formula_weight 471.04
_chemical_name_systematic
; 
? 
;
_space_group_IT_number 2
_symmetry_cell_setting triclinic
_symmetry_space_group_name_Hall '-P 1'
_symmetry_space_group_name_H-M 'P -1'
_atom_sites_solution_hydrogens geom
_atom_sites_solution_primary direct
_atom_sites_solution_secondary difmap
_audit_creation_method SHELXL-97
_audit_update_record
; 
2003-08-12   text and data added, jdr 
;
_cell_angle_alpha 90.143(8)
_cell_angle_beta 94.813(8)
_cell_angle_gamma 112.329(8)
_cell_formula_units_Z 2
_cell_length_a 8.317(4)
_cell_length_b 10.069(4)
_cell_length_c 12.645(5)
_cell_measurement_reflns_used 827
_cell_measurement_temperature 193(2)
_cell_measurement_theta_max 23.9
_cell_measurement_theta_min 2.7
_cell_volume 975.4(7)
_computing_cell_refinement 'SAINT V6.22 (Bruker, 2001)'
_computing_data_collection 'SMART V5.625 (Bruker, 2001)'
_computing_data_reduction 'SAINT V6.22 (Bruker, 2001)'
_computing_molecular_graphics 'SHELXTL V6.10 (Bruker, 2001)'
_computing_publication_material 'CIFTAB (Sheldrick, 2001)'
_computing_structure_refinement 'SHELXTL V6.10 (Bruker, 2001)'
_computing_structure_solution 'SHELXTL V6.10 (Bruker, 2001)'
_diffrn_ambient_temperature 193(2)
_diffrn_measured_fraction_theta_full 0.991
_diffrn_measured_fraction_theta_max 0.991
_diffrn_measurement_device 'Siemens Platform/CCD'
_diffrn_measurement_method 'profile data from \w scans'
_diffrn_radiation_monochromator graphite
_diffrn_radiation_source 'normal-focus sealed tube'
_diffrn_radiation_type MoK\a
_diffrn_radiation_wavelength 0.71073
_diffrn_radiation_wavelength_id p32xa
_diffrn_reflns_av_R_equivalents 0.1651
_diffrn_reflns_av_sigmaI/netI 0.2234
_diffrn_reflns_limit_h_max 10
_diffrn_reflns_limit_h_min -10
_diffrn_reflns_limit_k_max 12
_diffrn_reflns_limit_k_min -12
_diffrn_reflns_limit_l_max 15
_diffrn_reflns_limit_l_min -15
_diffrn_reflns_number 10206
_diffrn_reflns_theta_full 25.44
_diffrn_reflns_theta_max 25.44
_diffrn_reflns_theta_min 2.66
_diffrn_standards_interval_time 610
_exptl_absorpt_coefficient_mu 0.884
_exptl_absorpt_correction_T_max 0.9670
_exptl_absorpt_correction_T_min 0.8870
_exptl_absorpt_correction_type integration
_exptl_absorpt_process_details '(Bruker, 2001)'
_exptl_crystal_colour yellow
_exptl_crystal_density_diffrn 1.604
_exptl_crystal_description tabular
_exptl_crystal_F_000 480
_exptl_crystal_id p32xa
_exptl_crystal_preparation
; 
The data crystal was mounted using oil (Parantone-N, Exxon) to a 
0.2 mm cryo-loop (Hampton Research) with the (-1 1 0) scattering planes 
roughly normal to the spindle axis. 
;
_exptl_crystal_size_max 0.16
_exptl_crystal_size_mid 0.10
_exptl_crystal_size_min 0.04
_refine_diff_density_max 0.371
_refine_diff_density_min -0.382
_refine_diff_density_rms 0.093
_refine_ls_extinction_method none
_refine_ls_goodness_of_fit_ref 0.839
_refine_ls_hydrogen_treatment noref
_refine_ls_matrix_type full
_refine_ls_number_parameters 235
_refine_ls_number_reflns 3585
_refine_ls_number_restraints 0
_refine_ls_restrained_S_all 0.839
_refine_ls_R_factor_all 0.1578
_refine_ls_R_factor_gt 0.0553
_refine_ls_shift/su_max 0.008
_refine_ls_shift/su_mean 0.001
_refine_ls_structure_factor_coef Fsqd
_refine_ls_weighting_details 'calc w=1/[\s^2^(Fo^2^)+(0.0232P)^2^+0.0000P] where P=(Fo^2^+2Fc^2^)/3'
_refine_ls_weighting_scheme calc
_refine_ls_wR_factor_gt 0.0865
_refine_ls_wR_factor_ref 0.1042
_reflns_number_gt 1602
_reflns_number_total 3585
_reflns_threshold_expression >2sigma(I)
_cod_data_source_file ja0359198si20030827_012116.cif
_cod_data_source_block p32xa
_cod_original_cell_volume 975.3(7)
_cod_original_sg_symbol_Hall '-P 1 '
_cod_original_sg_symbol_H-M 'P -1 '
_cod_database_code 4114293

loop_
_symmetry_equiv_pos_as_xyz
'x, y, z'
'-x, -y, -z'

loop_
_atom_site_label
_atom_site_type_symbol
_atom_site_fract_x
_atom_site_fract_y
_atom_site_fract_z
_atom_site_U_iso_or_equiv
_atom_site_adp_type
_atom_site_occupancy
_atom_site_symmetry_multiplicity
_atom_site_calc_flag
_atom_site_refinement_flags
C1 C 0.6035(7) 0.4407(6) 0.6501(4) 0.0332(14) Uani 1 1 d .
H1 H 0.6394 0.5414 0.6627 0.040 Uiso 1 1 calc R
C2 C 0.4420(7) 0.3663(6) 0.5989(4) 0.0361(15) Uani 1 1 d .
H2 H 0.3678 0.4153 0.5770 0.043 Uiso 1 1 calc R
C3 C 0.3865(6) 0.2196(6) 0.5790(4) 0.0323(14) Uani 1 1 d .
H3 H 0.2755 0.1676 0.5422 0.039 Uiso 1 1 calc R
C4 C 0.4949(6) 0.1501(5) 0.6134(4) 0.0289(14) Uani 1 1 d .
H4 H 0.4578 0.0497 0.5991 0.035 Uiso 1 1 calc R
C5 C 0.6567(6) 0.2234(5) 0.6684(4) 0.0225(13) Uani 1 1 d .
C6 C 0.7835(6) 0.1498(5) 0.6983(4) 0.0230(13) Uani 1 1 d .
H6 H 0.8549 0.1644 0.6363 0.028 Uiso 1 1 calc R
C7 C 0.7010(6) -0.0156(5) 0.7074(4) 0.0283(14) Uani 1 1 d .
H7A H 0.6077 -0.0557 0.6487 0.034 Uiso 1 1 calc R
H7B H 0.7915 -0.0548 0.6974 0.034 Uiso 1 1 calc R
C8 C 0.6249(6) -0.0671(5) 0.8106(4) 0.0274(14) Uani 1 1 d .
C9 C 0.7442(6) 0.0122(5) 0.9082(4) 0.0263(13) Uani 1 1 d .
H9A H 0.8360 -0.0274 0.9217 0.032 Uiso 1 1 calc R
H9B H 0.6746 -0.0084 0.9703 0.032 Uiso 1 1 calc R
C10 C 0.8328(6) 0.1753(5) 0.9008(4) 0.0272(14) Uani 1 1 d .
C11 C 0.9202(6) 0.2239(5) 0.7948(4) 0.0230(13) Uani 1 1 d .
C12 C 1.0738(6) 0.1671(5) 0.7876(4) 0.0292(14) Uani 1 1 d .
H12A H 1.0315 0.0667 0.8107 0.035 Uiso 1 1 calc R
H12B H 1.0953 0.1648 0.7119 0.035 Uiso 1 1 calc R
C13 C 1.2470(6) 0.2494(6) 0.8503(4) 0.0365(15) Uani 1 1 d .
H13A H 1.2458 0.2093 0.9218 0.044 Uiso 1 1 calc R
H13B H 1.3409 0.2349 0.8146 0.044 Uiso 1 1 calc R
C14 C 1.2871(7) 0.4016(6) 0.8619(4) 0.0363(15) Uani 1 1 d .
H14 H 1.4002 0.4620 0.8919 0.044 Uiso 1 1 calc R
C15 C 1.1726(7) 0.4617(6) 0.8325(4) 0.0351(15) Uani 1 1 d .
H15 H 1.2105 0.5627 0.8438 0.042 Uiso 1 1 calc R
C16 C 0.9960(6) 0.3861(5) 0.7850(4) 0.0234(13) Uani 1 1 d .
C17 C 0.8967(6) 0.4529(5) 0.7356(4) 0.0233(13) Uani 1 1 d .
C18 C 0.7188(6) 0.3735(5) 0.6849(4) 0.0239(13) Uani 1 1 d .
C19 C 0.9649(6) 0.6157(5) 0.7258(4) 0.0288(13) Uani 1 1 d .
H19A H 0.8753 0.6509 0.7465 0.035 Uiso 1 1 calc R
H19B H 1.0704 0.6605 0.7760 0.035 Uiso 1 1 calc R
C20 C 1.0095(6) 0.6627(5) 0.6148(4) 0.0284(14) Uani 1 1 d .
H20 H 0.9104 0.6031 0.5631 0.034 Uiso 1 1 calc R
Cl1 Cl 0.41102(16) -0.06292(15) 0.81496(11) 0.0351(4) Uani 1 1 d .
Cl2 Cl 0.59451(17) -0.25446(14) 0.82119(12) 0.0418(4) Uani 1 1 d .
Cl3 Cl 0.67565(16) 0.25605(14) 0.92026(11) 0.0328(4) Uani 1 1 d .
Cl4 Cl 0.98517(17) 0.23345(15) 1.01842(11) 0.0377(4) Uani 1 1 d .
Cl5 Cl 1.20334(18) 0.63999(15) 0.58280(11) 0.0432(4) Uani 1 1 d .
Cl6 Cl 1.04171(17) 0.84774(14) 0.60048(12) 0.0416(4) Uani 1 1 d .

loop_
_atom_site_aniso_label
_atom_site_aniso_U_11
_atom_site_aniso_U_22
_atom_site_aniso_U_33
_atom_site_aniso_U_23
_atom_site_aniso_U_13
_atom_site_aniso_U_12
C1 0.029(3) 0.030(4) 0.042(4) 0.003(3) 0.005(3) 0.013(3)
C2 0.021(3) 0.052(4) 0.041(4) 0.014(3) 0.002(3) 0.020(3)
C3 0.019(3) 0.038(4) 0.032(4) 0.010(3) -0.001(3) 0.002(3)
C4 0.032(4) 0.025(3) 0.026(3) 0.007(3) 0.008(3) 0.006(3)
C5 0.017(3) 0.031(4) 0.019(3) 0.004(3) 0.000(2) 0.009(3)
C6 0.025(3) 0.024(3) 0.021(3) 0.001(3) 0.006(2) 0.010(3)
C7 0.019(3) 0.028(3) 0.040(4) -0.007(3) 0.001(3) 0.010(3)
C8 0.021(3) 0.024(3) 0.038(4) -0.001(3) 0.006(3) 0.008(3)
C9 0.023(3) 0.028(3) 0.033(4) 0.007(3) 0.005(3) 0.015(3)
C10 0.023(3) 0.034(4) 0.029(4) -0.006(3) -0.002(3) 0.017(3)
C11 0.016(3) 0.029(3) 0.025(3) 0.003(3) 0.003(3) 0.009(3)
C12 0.026(3) 0.032(3) 0.039(4) 0.009(3) 0.017(3) 0.018(3)
C13 0.018(3) 0.053(4) 0.041(4) 0.008(3) 0.005(3) 0.016(3)
C14 0.028(3) 0.029(4) 0.046(4) 0.011(3) -0.006(3) 0.005(3)
C15 0.029(3) 0.024(3) 0.043(4) 0.005(3) -0.003(3) 0.001(3)
C16 0.017(3) 0.022(3) 0.030(3) -0.001(3) 0.008(3) 0.004(3)
C17 0.022(3) 0.022(3) 0.028(3) 0.005(3) 0.010(3) 0.009(3)
C18 0.020(3) 0.027(3) 0.024(3) 0.004(3) 0.005(3) 0.008(3)
C19 0.020(3) 0.037(4) 0.035(4) 0.004(3) 0.005(3) 0.017(3)
C20 0.018(3) 0.022(3) 0.039(4) -0.001(3) -0.004(3) 0.003(2)
Cl1 0.0210(8) 0.0399(9) 0.0436(10) 0.0044(7) 0.0062(7) 0.0101(7)
Cl2 0.0385(9) 0.0225(8) 0.0631(11) 0.0044(8) 0.0047(8) 0.0102(7)
Cl3 0.0314(8) 0.0383(9) 0.0357(9) 0.0023(7) 0.0085(7) 0.0202(7)
Cl4 0.0305(9) 0.0466(10) 0.0331(9) -0.0017(7) -0.0048(7) 0.0130(7)
Cl5 0.0455(10) 0.0425(10) 0.0482(11) 0.0023(8) 0.0177(8) 0.0215(8)
Cl6 0.0413(9) 0.0309(9) 0.0532(11) 0.0093(8) 0.0038(8) 0.0143(7)

loop_
_atom_type_symbol
_atom_type_description
_atom_type_scat_dispersion_real
_atom_type_scat_dispersion_imag
_atom_type_scat_source
C C 0.0033 0.0016 'International Tables Vol C Tables 4.2.6.8 and 6.1.1.4'
H H 0.0000 0.0000 'International Tables Vol C Tables 4.2.6.8 and 6.1.1.4'
Cl Cl 0.1484 0.1585 'International Tables Vol C Tables 4.2.6.8 and 6.1.1.4'

loop_
_exptl_crystal_face_index_h
_exptl_crystal_face_index_k
_exptl_crystal_face_index_l
_exptl_crystal_face_perp_dist
0.00 1.00 1.00 0.0200
0.00 -1.00 -1.00 0.0200
0.00 1.00 -2.00 0.0800
1.00 -2.00 4.00 0.0800
1.00 -1.00 0.00 0.0400
-3.00 1.00 3.00 0.0600

loop_
_geom_angle_atom_site_label_1
_geom_angle_atom_site_label_2
_geom_angle_atom_site_label_3
_geom_angle
C2 C1 C18 122.4(5)
C2 C1 H1 118.8
C18 C1 H1 118.8
C1 C2 C3 120.0(5)
C1 C2 H2 120.0
C3 C2 H2 120.0
C4 C3 C2 119.0(5)
C4 C3 H3 120.5
C2 C3 H3 120.5
C3 C4 C5 121.6(5)
C3 C4 H4 119.2
C5 C4 H4 119.2
C4 C5 C18 120.2(4)
C4 C5 C6 121.7(5)
C18 C5 C6 117.5(4)
C5 C6 C7 116.1(4)
C5 C6 C11 114.3(4)
C7 C6 C11 111.9(4)
C5 C6 H6 104.3
C7 C6 H6 104.3
C11 C6 H6 104.3
C8 C7 C6 115.4(4)
C8 C7 H7A 108.4
C6 C7 H7A 108.4
C8 C7 H7B 108.4
C6 C7 H7B 108.4
H7A C7 H7B 107.5
C7 C8 C9 113.4(4)
C7 C8 Cl1 112.4(3)
C9 C8 Cl1 110.4(3)
C7 C8 Cl2 108.2(3)
C9 C8 Cl2 106.4(3)
Cl1 C8 Cl2 105.5(2)
C8 C9 C10 115.6(4)
C8 C9 H9A 108.4
C10 C9 H9A 108.4
C8 C9 H9B 108.4
C10 C9 H9B 108.4
H9A C9 H9B 107.4
C9 C10 C11 113.8(4)
C9 C10 Cl3 109.2(3)
C11 C10 Cl3 111.1(3)
C9 C10 Cl4 104.9(3)
C11 C10 Cl4 113.5(3)
Cl3 C10 Cl4 103.8(2)
C16 C11 C10 113.2(4)
C16 C11 C6 110.7(4)
C10 C11 C6 109.2(4)
C16 C11 C12 108.2(4)
C10 C11 C12 109.6(4)
C6 C11 C12 105.7(4)
C13 C12 C11 118.0(4)
C13 C12 H12A 107.8
C11 C12 H12A 107.8
C13 C12 H12B 107.8
C11 C12 H12B 107.8
H12A C12 H12B 107.2
C14 C13 C12 113.8(4)
C14 C13 H13A 108.8
C12 C13 H13A 108.8
C14 C13 H13B 108.8
C12 C13 H13B 108.8
H13A C13 H13B 107.7
C15 C14 C13 123.1(5)
C15 C14 H14 118.4
C13 C14 H14 118.4
C14 C15 C16 125.7(5)
C14 C15 H15 117.1
C16 C15 H15 117.1
C17 C16 C15 123.7(5)
C17 C16 C11 119.9(4)
C15 C16 C11 116.4(4)
C16 C17 C18 122.7(5)
C16 C17 C19 122.0(4)
C18 C17 C19 115.2(4)
C5 C18 C1 116.6(4)
C5 C18 C17 120.1(4)
C1 C18 C17 123.2(5)
C20 C19 C17 113.0(4)
C20 C19 H19A 109.0
C17 C19 H19A 109.0
C20 C19 H19B 109.0
C17 C19 H19B 109.0
H19A C19 H19B 107.8
C19 C20 Cl5 111.7(3)
C19 C20 Cl6 110.9(3)
Cl5 C20 Cl6 108.2(3)
C19 C20 H20 108.6
Cl5 C20 H20 108.6
Cl6 C20 H20 108.6

loop_
_geom_bond_atom_site_label_1
_geom_bond_atom_site_label_2
_geom_bond_distance
C1 C2 1.368(7)
C1 C18 1.413(6)
C1 H1 0.9500
C2 C3 1.385(7)
C2 H2 0.9500
C3 C4 1.381(6)
C3 H3 0.9500
C4 C5 1.388(6)
C4 H4 0.9500
C5 C18 1.407(7)
C5 C6 1.528(6)
C6 C7 1.549(6)
C6 C11 1.568(6)
C6 H6 1.0000
C7 C8 1.505(6)
C7 H7A 0.9900
C7 H7B 0.9900
C8 C9 1.527(6)
C8 Cl1 1.801(5)
C8 Cl2 1.813(5)
C9 C10 1.530(6)
C9 H9A 0.9900
C9 H9B 0.9900
C10 C11 1.569(6)
C10 Cl3 1.814(4)
C10 Cl4 1.810(5)
C11 C16 1.521(7)
C11 C12 1.594(6)
C12 C13 1.514(7)
C12 H12A 0.9900
C12 H12B 0.9900
C13 C14 1.443(7)
C13 H13A 0.9900
C13 H13B 0.9900
C14 C15 1.338(6)
C14 H14 0.9500
C15 C16 1.448(6)
C15 H15 0.9500
C16 C17 1.365(6)
C17 C18 1.476(6)
C17 C19 1.527(6)
C19 C20 1.513(6)
C19 H19A 0.9900
C19 H19B 0.9900
C20 Cl5 1.790(5)
C20 Cl6 1.790(5)
C20 H20 1.0000

loop_
_geom_torsion_atom_site_label_1
_geom_torsion_atom_site_label_2
_geom_torsion_atom_site_label_3
_geom_torsion_atom_site_label_4
_geom_torsion
C18 C1 C2 C3 -0.3(8)
C1 C2 C3 C4 1.3(8)
C2 C3 C4 C5 0.8(8)
C3 C4 C5 C18 -3.8(8)
C3 C4 C5 C6 -174.6(5)
C4 C5 C6 C7 -24.4(7)
C18 C5 C6 C7 164.5(4)
C4 C5 C6 C11 -156.9(4)
C18 C5 C6 C11 32.0(6)
C5 C6 C7 C8 -81.1(5)
C11 C6 C7 C8 52.4(5)
C6 C7 C8 C9 -45.8(5)
C6 C7 C8 Cl1 80.3(5)
C6 C7 C8 Cl2 -163.6(3)
C7 C8 C9 C10 43.3(6)
Cl1 C8 C9 C10 -83.8(4)
Cl2 C8 C9 C10 162.1(3)
C8 C9 C10 C11 -47.8(5)
C8 C9 C10 Cl3 76.9(5)
C8 C9 C10 Cl4 -172.4(3)
C9 C10 C11 C16 175.7(4)
Cl3 C10 C11 C16 52.1(5)
Cl4 C10 C11 C16 -64.4(5)
C9 C10 C11 C6 52.0(5)
Cl3 C10 C11 C6 -71.7(4)
Cl4 C10 C11 C6 171.9(3)
C9 C10 C11 C12 -63.4(5)
Cl3 C10 C11 C12 172.9(3)
Cl4 C10 C11 C12 56.5(5)
C5 C6 C11 C16 -44.3(5)
C7 C6 C11 C16 -178.8(4)
C5 C6 C11 C10 81.0(5)
C7 C6 C11 C10 -53.5(5)
C5 C6 C11 C12 -161.2(4)
C7 C6 C11 C12 64.3(5)
C16 C11 C12 C13 44.5(6)
C10 C11 C12 C13 -79.3(5)
C6 C11 C12 C13 163.1(4)
C11 C12 C13 C14 -31.7(7)
C12 C13 C14 C15 8.4(8)
C13 C14 C15 C16 -0.5(9)
C14 C15 C16 C17 -165.4(6)
C14 C15 C16 C11 16.3(8)
C10 C11 C16 C17 -92.0(5)
C6 C11 C16 C17 30.9(6)
C12 C11 C16 C17 146.3(4)
C10 C11 C16 C15 86.4(5)
C6 C11 C16 C15 -150.6(4)
C12 C11 C16 C15 -35.3(6)
C15 C16 C17 C18 178.2(5)
C11 C16 C17 C18 -3.5(7)
C15 C16 C17 C19 0.2(8)
C11 C16 C17 C19 178.5(4)
C4 C5 C18 C1 4.6(7)
C6 C5 C18 C1 175.8(4)
C4 C5 C18 C17 -174.9(4)
C6 C5 C18 C17 -3.7(7)
C2 C1 C18 C5 -2.6(8)
C2 C1 C18 C17 176.9(5)
C16 C17 C18 C5 -11.9(7)
C19 C17 C18 C5 166.2(4)
C16 C17 C18 C1 168.6(5)
C19 C17 C18 C1 -13.3(7)
C16 C17 C19 C20 105.8(6)
C18 C17 C19 C20 -72.3(5)
C17 C19 C20 Cl5 -72.0(5)
C17 C19 C20 Cl6 167.1(3)
